data_4316014
loop_
_publ_author_name
'Nouzha Bouhmaida'
'Miguel A. M\'endez-Rojas'
'Aar\'on P\'erez-Ben\'itez'
'Gabriel Merino Hern\'andez'
'Bernard Fraisse'
'Nour Eddine Ghermani '

_publ_contact_author_address
; 
Departamento de Ciencias Qu\'imico-Biol\'ogicas, 
Universidad de las Am\'ericas-Puebla
Ex-Hacienda de Sta. Catarina M\'artir, A.P. 100, 
Cholula 72820, Puebla, Pue.,M\'exico.
;
_publ_contact_author_email miguela.mendez@udlap.mx
_publ_contact_author_fax 522222292416
_publ_contact_author_name 'Miguel A. M\'endez-Rojas'
_publ_contact_author_phone 522222292607
_publ_section_title
;
 Experimental Electron Density Study of
 Tetrakis-\m-(acetylsalicylate)dicopper(II): a Polymeric Structure with
 Cu...Cu Short Contacts
;
_journal_name_full 'Inorganic Chemistry'
_journal_page_first 6443
_journal_page_last 6452
_journal_paper_doi 10.1021/ic100090h
_journal_volume 49
_journal_year 2010
_chemical_formula_moiety 'C18 H14 Cu1 O8'
_chemical_formula_sum 'C36 H28 Cu2 O16'
_chemical_formula_weight 843.80
_space_group_IT_number 14
_symmetry_cell_setting monoclinic
_symmetry_space_group_name_Hall '-P 2yn'
_symmetry_space_group_name_H-M 'P 1 21/n 1'
_atom_type_scat_source 'International Tables Vol C Tables 4.2.6.8 and 6.1.1.4'
_cell_angle_alpha 90
_cell_angle_beta 98.152(1)
_cell_angle_gamma 90
_cell_formula_units_Z 2
_cell_length_a 8.1606(3)
_cell_length_b 10.3474(4)
_cell_length_c 20.7708(5)
_cell_measurement_temperature 100(2)
_cell_volume 1736.18(10)
_computing_cell_refinement 'SAINT (5.007),BRUKER AXS'
_computing_data_collection 'ASTRO (5.007), BRUKER AXS'
_computing_data_reduction 'SORTAV, J. Appl. Cryst. 1997, 30, 421'
_computing_structure_refinement 'MoPro J. Appl. Cryst. 2005, 38, 38'
_computing_structure_solution 'SHELXS-97 (Sheldrick, 1990)'
_diffrn_ambient_temperature 100(2)
_diffrn_measured_fraction_theta_full 0.954
_diffrn_measured_fraction_theta_max 0.954
_diffrn_measurement_device_type 'SMART 1000 CCD'
_diffrn_measurement_method CCD
_diffrn_radiation_monochromator graphite
_diffrn_radiation_source 'fine-focus sealed tube'
_diffrn_radiation_type MoK\a
_diffrn_radiation_wavelength 0.71073
_diffrn_reflns_av_R_equivalents 0.0303
_diffrn_reflns_limit_h_max 17
_diffrn_reflns_limit_h_min -17
_diffrn_reflns_limit_k_max 22
_diffrn_reflns_limit_k_min -22
_diffrn_reflns_limit_l_max 44
_diffrn_reflns_limit_l_min -44
_diffrn_reflns_number 143962
_diffrn_reflns_theta_full 51.90
_diffrn_reflns_theta_max 51.90
_diffrn_reflns_theta_min 1.98
_exptl_absorpt_coefficient_mu 1.303
_exptl_absorpt_correction_type empirical
_exptl_absorpt_process_details
;
Empirical absorption correction using spherical harmonics,
 implemented in SADABS - Bruker Nonius area detector scaling 
and absorption correction - V2.10
Ratio of minimum to maximum apparent transmission:  0.932780
;
_exptl_crystal_colour blue
_exptl_crystal_density_diffrn 1.610
_exptl_crystal_density_method 'not measured'
_exptl_crystal_description block
_exptl_crystal_F_000 320
_exptl_crystal_size_max 0.30
_exptl_crystal_size_mid 0.25
_exptl_crystal_size_min 0.20
_refine_diff_density_max 0.15
_refine_diff_density_min -0.15
_refine_ls_extinction_method none
_refine_ls_goodness_of_fit_ref 0.727
_refine_ls_hydrogen_treatment refU
_refine_ls_matrix_type full
_refine_ls_number_parameters 278
_refine_ls_number_reflns 12633
_refine_ls_number_restraints 0
_refine_ls_R_factor_gt 0.0173
_refine_ls_shift/su_max 0
_refine_ls_structure_factor_coef F
_refine_ls_weighting_details
;
calc w1 = 1/[s^2^(Fo)]
;
_refine_ls_weighting_scheme calc
_refine_ls_wR_factor_ref 0.0157
_reflns_number_gt 12633
_reflns_number_total 17882
_reflns_threshold_expression 'F >3 \s(F)'
_cod_data_source_file ic100090h_si_001.cif
_cod_data_source_block 1
_cod_original_cell_volume 1736.18(3)
_cod_original_sg_symbol_H-M 'P 21/n'
_cod_original_formula_sum 'C18 H14 Cu1 O8'
_cod_database_code 4316014

loop_
_symmetry_equiv_pos_as_xyz
'x, y, z'
'-x+1/2, y+1/2, -z+1/2'
'-x, -y, -z'
'x+1/2, -y+1/2, z+1/2'

loop_
_atom_site_type_symbol
_atom_site_label
_atom_site_fract_x
_atom_site_fract_y
_atom_site_fract_z
_atom_site_U_iso_or_equiv
_atom_site_adp_type
_atom_site_occupancy
_atom_site_symmetry_multiplicity
_atom_site_calc_flag
_atom_site_refinement_flags
_atom_site_disorder_assembly
_atom_site_disorder_group
Cu CU 0.145766(1) -0.533953(0) 0.028936(0) 0.007568(0) Uani 1 1 d . . .
O O3' 0.33888(4) -0.19051(3) 0.14475(2) 0.01422(2) Uani 1 1 d . . .
O O3 0.39158(4) -0.26006(3) -0.09487(2) 0.01211(2) Uani 1 1 d . . .
O O1' 0.16901(4) -0.35782(3) 0.06276(2) 0.01250(2) Uani 1 1 d . . .
O O4 0.60711(4) -0.39604(3) -0.07354(2) 0.01335(2) Uani 1 1 d . . .
O O2' 0.08263(4) -0.70009(3) -0.01322(2) 0.01357(2) Uani 1 1 d . . .
O O1 0.22212(4) -0.47463(3) -0.05135(1) 0.01316(2) Uani 1 1 d . . .
O O2 -0.03138(4) -0.42117(3) -0.10259(2) 0.01297(2) Uani 1 1 d . . .
O O4' 0.18927(6) -0.30237(4) 0.20930(2) 0.02441(4) Uani 1 1 d . . .
C C7 0.33759(5) -0.31945(4) -0.15480(2) 0.01081(2) Uani 1 1 d . . .
C C2 0.19787(5) -0.39860(4) -0.15886(2) 0.01059(2) Uani 1 1 d . . .
C C1' 0.05116(5) -0.27824(3) 0.05042(2) 0.00957(2) Uani 1 1 d . . .
C C1 0.12334(5) -0.43349(3) -0.09945(2) 0.00977(2) Uani 1 1 d . . .
C C3' -0.05796(5) -0.05630(4) 0.06472(2) 0.01290(3) Uani 1 1 d . . .
C C3 0.13076(5) -0.44866(4) -0.21941(2) 0.01447(3) Uani 1 1 d . . .
C C6 0.41116(5) -0.28975(4) -0.20906(2) 0.01490(3) Uani 1 1 d . . .
C C7' 0.20520(5) -0.10920(4) 0.12619(2) 0.01222(3) Uani 1 1 d . . .
C C2' 0.06879(5) -0.14718(3) 0.08136(2) 0.01011(2) Uani 1 1 d . . .
C C8 0.51918(5) -0.31315(4) -0.05505(2) 0.01133(2) Uani 1 1 d . . .
C C9 0.53142(6) -0.25710(5) 0.01163(2) 0.01810(3) Uani 1 1 d . . .
C C6' 0.21595(6) 0.01463(4) 0.15230(2) 0.01794(4) Uani 1 1 d . . .
C C4' -0.04805(6) 0.06777(4) 0.09063(2) 0.01621(3) Uani 1 1 d . . .
C C5 0.34522(6) -0.34264(5) -0.26901(2) 0.01758(3) Uani 1 1 d . . .
C C9' 0.46091(7) -0.37805(5) 0.19461(3) 0.02245(4) Uani 1 1 d . . .
C C8' 0.31446(6) -0.29071(4) 0.18517(2) 0.01586(3) Uani 1 1 d . . .
C C5' 0.09010(7) 0.10392(4) 0.13421(2) 0.01925(4) Uani 1 1 d . . .
C C4 0.20561(6) -0.42178(5) -0.27418(2) 0.01745(3) Uani 1 1 d . . .
H H4' -0.148(1) 0.1356(9) 0.0767(5) 0.023(2) Uiso 1 1 d . . .
H H3' -0.164(1) -0.0838(8) 0.0301(4) 0.013(2) Uiso 1 1 d . . .
H H5 0.406(1) -0.3215(10) -0.3102(4) 0.025(2) Uiso 1 1 d . . .
H H6 0.519(1) -0.2308(9) -0.2044(4) 0.020(2) Uiso 1 1 d . . .
H H3 0.022(1) -0.5102(9) -0.2219(4) 0.018(2) Uiso 1 1 d . . .
H H4 0.160(1) -0.4603(9) -0.3218(4) 0.024(2) Uiso 1 1 d . . .
H H6' 0.323(1) 0.0375(10) 0.1880(5) 0.027(2) Uiso 1 1 d . . .
H H5' 0.102(1) 0.2018(9) 0.1553(5) 0.026(2) Uiso 1 1 d . . .
H H91 0.645(1) -0.2825(10) 0.0382(5) 0.019(2) Uiso 1 1 d . . .
H H92 0.519(1) -0.154(1) 0.0065(5) 0.026(3) Uiso 1 1 d . . .
H H93 0.428(1) -0.2908(10) 0.0314(5) 0.020(2) Uiso 1 1 d . . .
H H91' 0.431(2) -0.458(1) 0.2259(7) 0.050(4) Uiso 1 1 d . . .
H H93' 0.484(2) -0.407(1) 0.1487(7) 0.053(4) Uiso 1 1 d . . .
H H92' 0.559(2) -0.332(2) 0.2197(7) 0.069(5) Uiso 1 1 d . . .

loop_
_atom_site_aniso_label
_atom_site_aniso_U_11
_atom_site_aniso_U_22
_atom_site_aniso_U_33
_atom_site_aniso_U_12
_atom_site_aniso_U_13
_atom_site_aniso_U_23
CU 0.00619(1) 0.00769(1) 0.00856(1) 0.00089(1) 0.000250(1) 0.00010(1)
O3' 0.0118(1) 0.0123(1) 0.0178(1) 0.00105(9) -0.00146(9) -0.00172(9)
O3 0.01010(10) 0.01134(10) 0.0144(1) 0.00176(8) 0.00024(8) -0.00094(8)
O1' 0.01110(10) 0.00942(9) 0.0163(1) 0.00174(8) -0.00055(8) -0.00281(8)
O4 0.01000(10) 0.0155(1) 0.0140(1) 0.00442(9) -0.00038(8) -0.00229(9)
O2' 0.0109(1) 0.01053(10) 0.0183(1) 0.00047(8) -0.00246(9) -0.00341(9)
O1 0.01074(9) 0.0181(1) 0.01049(9) 0.00158(9) 0.00179(7) 0.00370(9)
O2 0.00922(9) 0.0172(1) 0.0124(1) 0.00054(8) 0.00251(8) 0.00297(9)
O4' 0.0276(2) 0.0265(2) 0.0196(2) 0.0110(1) 0.0102(1) 0.0082(1)
C7 0.0090(1) 0.0119(1) 0.0113(1) 0.00067(9) 0.00183(9) 0.00171(9)
C2 0.0095(1) 0.0127(1) 0.0095(1) -0.00026(10) 0.00162(9) 0.00096(9)
C1' 0.0095(1) 0.0082(1) 0.0109(1) 0.00033(9) 0.00146(9) -0.00098(9)
C1 0.0093(1) 0.0106(1) 0.0093(1) 0.00019(9) 0.00172(9) 0.00072(9)
C3' 0.0141(1) 0.0102(1) 0.0138(1) 0.00315(10) 0.0005(1) -0.00054(9)
C3 0.0132(1) 0.0197(2) 0.0101(1) -0.0017(1) 0.00128(10) -0.0005(1)
C6 0.0129(1) 0.0172(2) 0.0147(1) -0.0003(1) 0.0047(1) 0.0037(1)
C7' 0.0134(1) 0.0091(1) 0.0134(1) 0.0005(1) -0.0010(1) -0.00175(10)
C2' 0.0112(1) 0.0081(1) 0.0107(1) 0.00075(9) 0.00088(9) -0.00096(9)
C8 0.0082(1) 0.0128(1) 0.0127(1) 0.00081(10) 0.00087(9) -0.00175(10)
C9 0.0123(1) 0.0255(2) 0.0161(2) 0.0016(1) 0.0010(1) -0.0075(1)
C6' 0.0221(2) 0.0104(1) 0.0198(2) 0.0012(1) -0.0050(1) -0.0045(1)
C4' 0.0210(2) 0.0105(1) 0.0164(2) 0.0053(1) 0.0003(1) -0.0012(1)
C5 0.0163(2) 0.0244(2) 0.0122(1) 0.0012(1) 0.0051(1) 0.0040(1)
C9' 0.0225(2) 0.0192(2) 0.0243(2) 0.0099(2) -0.0025(2) -0.0008(2)
C8' 0.0180(2) 0.0153(1) 0.0137(1) 0.0059(1) 0.0001(1) -0.0003(1)
C5' 0.0267(2) 0.0096(1) 0.0202(2) 0.0037(1) -0.0024(2) -0.0039(1)
C4 0.0163(2) 0.0263(2) 0.0096(1) 0.0003(1) 0.0022(1) 0.0004(1)

loop_
_geom_angle_atom_site_label_1
_geom_angle_atom_site_label_2
_geom_angle_atom_site_label_3
_geom_angle
_geom_angle_site_symmetry_1
_geom_angle_site_symmetry_3
_geom_angle_publ_flag
CU O1' C1' 120.16(8) . . ?
CU O1 C1 122.24(10) . . ?
O3' C7' C6' 116.5(1) . . ?
O3' C7' C2' 122.2(1) . . ?
O3' C8' O4' 122.5(2) . . ?
O3' C8' C9' 110.9(1) . . ?
O3 C7 C6 120.5(1) . . ?
O3 C7 C2 117.5(1) . . ?
O3 C8 O4 122.1(1) . . ?
O3 C8 C9 110.8(1) . . ?
O1' CU O1 89.28(3) . . ?
O1' C1' C2' 118.6(1) . . ?
O4 C8 C9 127.1(2) . . ?
O2' CU O1 89.41(3) . . ?
O1 C1 O2 126.6(1) . . ?
O1 C1 C2 116.4(1) . . ?
O2 C1 C2 117.0(1) . . ?
O4' C8' C9' 126.6(2) . . ?
C7 O3 C8 118.9(1) . . ?
C7 C6 C5 118.8(1) . . ?
C7 C6 H6 120.(2) . . ?
C7 C2 C3 118.9(1) . . ?
C7 C2 C1 121.1(1) . . ?
C2 C3 C4 119.9(1) . . ?
C2 C3 H3 118.(2) . . ?
C2 C7 C6 121.7(1) . . ?
C1' C2' C3' 118.5(1) . . ?
C1' C2' C7' 123.9(1) . . ?
C1 C2 C3 120.0(1) . . ?
C3' C4' C5' 119.8(1) . . ?
C3' C4' H4' 120.(2) . . ?
C3' C2' C7' 117.6(1) . . ?
C3 C4 C5 120.1(2) . . ?
C3 C4 H4 123.(2) . . ?
C6 C5 C4 120.4(2) . . ?
C6 C5 H5 118.(2) . . ?
C7' O3' C8' 116.9(1) . . ?
C7' C6' C5' 120.2(1) . . ?
C7' C6' H6' 118.(2) . . ?
C2' C3' C4' 121.5(1) . . ?
C2' C3' H3' 119.(2) . . ?
C2' C7' C6' 121.2(1) . . ?
C8 C9 H91 109.(1) . . ?
C8 C9 H93 106.(1) . . ?
C8 C9 H92 108.(1) . . ?
C6' C5' C4' 119.7(2) . . ?
C6' C5' H5' 119.(2) . . ?
C4' C3' H3' 120.(1) . . ?
C4' C5' H5' 121.(2) . . ?
C5 C4 H4 117.(2) . . ?
C5 C6 H6 121.(2) . . ?
C8' C9' H92' 110.(2) . . ?
C8' C9' H93' 108.(2) . . ?
C8' C9' H91' 107.(2) . . ?
C5' C6' H6' 122.(2) . . ?
C5' C4' H4' 121.(2) . . ?
C4 C3 H3 122.(2) . . ?
C4 C5 H5 122.(2) . . ?
H91 C9 H93 114.(3) . . ?
H91 C9 H92 112.(2) . . ?
H92 C9 H93 107.(2) . . ?
H91' C9' H92' 106.(4) . . ?
H91' C9' H93' 114.(4) . . ?
H93' C9' H92' 112.(4) . . ?

loop_
_geom_bond_atom_site_label_1
_geom_bond_atom_site_label_2
_geom_bond_distance
_geom_bond_site_symmetry_2
_geom_bond_publ_flag
CU O2' 1.9646(5) . ?
CU O1' 1.9528(4) . ?
CU O1 1.9598(4) . ?
O3' C7' 1.3883(8) . ?
O3' C8' 1.3664(8) . ?
O3 C7 1.4021(7) . ?
O3 C8 1.3513(8) . ?
O1' C1' 1.2644(7) . ?
O4 C8 1.2149(7) . ?
O1 C1 1.2652(7) . ?
O2 C1 1.2615(5) . ?
O4' C8' 1.2061(8) . ?
C7 C6 1.3845(8) . ?
C7 C2 1.3966(7) . ?
C2 C3 1.3981(8) . ?
C2 C1 1.4954(7) . ?
C1' C2' 1.4989(7) . ?
C3' C4' 1.3900(8) . ?
C3' C2' 1.4043(8) . ?
C3' H3' 1.08(1) . ?
C3 C4 1.3936(8) . ?
C3 H3 1.09(1) . ?
C6 C5 1.3962(10) . ?
C6 H6 1.06(1) . ?
C7' C6' 1.3893(8) . ?
C7' C2' 1.4023(8) . ?
C8 C9 1.4919(8) . ?
C9 H91 1.04(1) . ?
C9 H93 1.05(1) . ?
C9 H92 1.08(1) . ?
C6' C5' 1.393(1) . ?
C6' H6' 1.09(1) . ?
C4' C5' 1.393(1) . ?
C4' H4' 1.08(1) . ?
C5 C4 1.3948(10) . ?
C5 H5 1.07(1) . ?
C9' C8' 1.489(1) . ?
C9' H92' 1.01(3) . ?
C9' H93' 1.04(2) . ?
C9' H91' 1.10(2) . ?
C5' H5' 1.10(1) . ?
C4 H4 1.08(1) . ?

loop_
_geom_hbond_atom_site_label_D
_geom_hbond_atom_site_label_H
_geom_hbond_atom_site_label_A
_geom_hbond_distance_DH
_geom_hbond_distance_HA
_geom_hbond_distance_DA
_geom_hbond_angle_DHA
_geom_hbond_site_symmetry_A
C6 H6 O4' 1.062 2.445 3.1665(9) 124.22 4_544
C3' H3' O2' 1.083 2.374 2.7344(7) 97.48 3_545
C9 H93 O1' 1.051 2.399 3.4427(8) 177.24 1_555
C4' H4' O3 1.084 2.442 3.4491(8) 153.96 3_555
C9 H91 O2' 1.041 2.362 3.1762(7) 134.16 3_645

loop_
_geom_torsion_atom_site_label_1
_geom_torsion_atom_site_label_2
_geom_torsion_atom_site_label_3
_geom_torsion_atom_site_label_4
_geom_torsion
_geom_torsion_site_symmetry_1
_geom_torsion_site_symmetry_2
_geom_torsion_site_symmetry_3
_geom_torsion_site_symmetry_4
_geom_torsion_publ_flag
CU O1' C1' C2' 175.43(5) . . . . ?
CU O1 C1 O2 2.12(5) . . . . ?
CU O1 C1 C2 -176.59(4) . . . . ?
O3' C7' C6' C5' 177.48(8) . . . . ?
O3' C7' C6' H6' -4.4(6) . . . . ?
O3' C7' C2' C1' 1.45(7) . . . . ?
O3' C7' C2' C3' -178.44(7) . . . . ?
O3' C8' C9' H92' 67.(3) . . . . ?
O3' C8' C9' H93' -55.(3) . . . . ?
O3' C8' C9' H91' -177.9(7) . . . . ?
O3 C7 C6 C5 -174.77(9) . . . . ?
O3 C7 C6 H6 7.7(8) . . . . ?
O3 C7 C2 C3 173.55(6) . . . . ?
O3 C7 C2 C1 -8.44(6) . . . . ?
O3 C8 C9 H91 -166.8(7) . . . . ?
O3 C8 C9 H93 69.(2) . . . . ?
O3 C8 C9 H92 -45.(1) . . . . ?
O1' CU O1 C1 -89.68(9) . . . . ?
O1' C1' C2' C3' 176.37(7) . . . . ?
O1' C1' C2' C7' -3.52(7) . . . . ?
O4 C8 O3 C7 13.24(9) . . . . ?
O4 C8 C9 H91 13.9(9) . . . . ?
O4 C8 C9 H93 -110.(2) . . . . ?
O4 C8 C9 H92 135.(2) . . . . ?
O2' CU O1' C1' 4.1(2) . . . . ?
O2' CU O1 C1 79.81(10) . . . . ?
O1 CU O1' C1' 86.97(8) . . . . ?
O1 C1 C2 C3 129.0(3) . . . . ?
O1 C1 C2 C7 -49.0(3) . . . . ?
O2 C1 C2 C3 -49.9(2) . . . . ?
O2 C1 C2 C7 132.1(2) . . . . ?
O4' C8' O3' C7' -7.21(8) . . . . ?
O4' C8' C9' H92' -112.(4) . . . . ?
O4' C8' C9' H93' 126.(4) . . . . ?
O4' C8' C9' H91' 2.7(7) . . . . ?
C7 O3 C8 C9 -166.09(7) . . . . ?
C7 C6 C5 C4 1.32(8) . . . . ?
C7 C6 C5 H5 -178.0(6) . . . . ?
C7 C2 C3 C4 1.50(7) . . . . ?
C7 C2 C3 H3 179.9(5) . . . . ?
C2 C3 C4 C5 -1.44(10) . . . . ?
C2 C3 C4 H4 178.5(7) . . . . ?
C2 C7 O3 C8 99.4(2) . . . . ?
C2 C7 C6 C5 -1.25(9) . . . . ?
C2 C7 C6 H6 -178.8(7) . . . . ?
C1' C2' C3' C4' -178.74(7) . . . . ?
C1' C2' C3' H3' 0.06(54) . . . . ?
C1' C2' C7' C6' 178.75(7) . . . . ?
C1 C2 C3 C4 -176.53(7) . . . . ?
C1 C2 C3 H3 1.9(6) . . . . ?
C1 C2 C7 C6 177.86(6) . . . . ?
C3' C4' C5' C6' -1.07(8) . . . . ?
C3' C4' C5' H5' 179.7(6) . . . . ?
C3' C2' C7' C6' -1.14(7) . . . . ?
C3 C4 C5 C6 0.008(71) . . . . ?
C3 C4 C5 H5 179.3(5) . . . . ?
C3 C2 C7 C6 -0.15(6) . . . . ?
C6 C5 C4 H4 -180.0(5) . . . . ?
C6 C7 O3 C8 -86.8(2) . . . . ?
C7' O3' C8' C9' 173.32(7) . . . . ?
C7' C6' C5' C4' 1.09(9) . . . . ?
C7' C6' C5' H5' -179.6(6) . . . . ?
C7' C2' C3' C4' 1.16(8) . . . . ?
C7' C2' C3' H3' 180.0(5) . . . . ?
C2' C3' C4' C5' -0.066(75) . . . . ?
C2' C3' C4' H4' 179.9(5) . . . . ?
C2' C7' O3' C8' -73.2(2) . . . . ?
C2' C7' C6' C5' 0.033(77) . . . . ?
C2' C7' C6' H6' 178.1(6) . . . . ?
C6' C5' C4' H4' 178.9(6) . . . . ?
C6' C7' O3' C8' 109.3(2) . . . . ?
C4' C5' C6' H6' -176.9(7) . . . . ?
C5 C4 C3 H3 -179.8(7) . . . . ?
C5' C4' C3' H3' -178.9(5) . . . . ?
C4 C5 C6 H6 178.9(6) . . . . ?
H4' C4' C3' H3' 1.(1) . . . . ?
H4' C4' C5' H5' -0.3(11) . . . . ?
H5 C5 C4 H4 -0.70(94) . . . . ?
H5 C5 C6 H6 -0.4(11) . . . . ?
H3 C3 C4 H4 0.2(13) . . . . ?
H6' C6' C5' H5' 2.(1) . . . . ?
